data_4322683
loop_
_publ_author_name
'Kalyani Maitra'
'Vincent J. Catalano'
'Jerry Clark'
'John H. Nelson'

_publ_section_title
;
 Synthesis and Characterization of Unsymmetrical
 (cis-(Phosphino-arsino)ethene)tetracarbonylmolybdenum Complexes:
 Hydroarsination Reactions of (H3CC\\tbCPPh2)Mo(CO)5 and
 [H2CCCH(DBP)]Mo(CO)5 and Hydrophosphination Reactions of
 (Ph2AsCH2C\\tbCH)Mo(CO)5
;
_journal_name_full 'Inorganic Chemistry'
_journal_page_first 1105
_journal_page_last 1111
_journal_paper_doi 10.1021/ic9711170
_journal_volume 37
_journal_year 1998
_chemical_formula_sum 'C20 H13 As Mo O5'
_chemical_formula_weight 504.16
_chemical_name_common G
_chemical_name_systematic
;
 ?
;
_space_group_IT_number 14
_symmetry_cell_setting monoclinic
_symmetry_space_group_name_Hall '-P 2yn'
_symmetry_space_group_name_H-M 'P 1 21/n 1'
_atom_sites_solution_hydrogens geom
_atom_sites_solution_primary direct
_atom_sites_solution_secondary difmap
_audit_creation_method SHELXL
_cell_angle_alpha 90.00
_cell_angle_beta 95.191(12)
_cell_angle_gamma 90.00
_cell_formula_units_Z 4
_cell_length_a 11.848(2)
_cell_length_b 13.006(3)
_cell_length_c 13.506(2)
_cell_measurement_reflns_used 29
_cell_measurement_temperature 298(2)
_cell_measurement_theta_max 12.51
_cell_measurement_theta_min 4.65
_cell_volume 2072.7(7)
_computing_cell_refinement 'Siemens XSCANS'
_computing_data_collection 'Siemens XSCANS'
_computing_data_reduction 'Siemens SHELXTL'
_computing_molecular_graphics 'Siemens SHELXTL'
_computing_publication_material 'Siemens SHELXTL'
_computing_structure_refinement 'SHELXL-93 (Sheldrick, 1993)'
_computing_structure_solution 'SHELXS-86 (Sheldrick, 1990)'
_diffrn_ambient_temperature 298(2)
_diffrn_measurement_device 'Siemens P4'
_diffrn_measurement_method '\w scans'
_diffrn_radiation_monochromator graphite
_diffrn_radiation_source 'fine-focus sealed tube'
_diffrn_radiation_type MoK\a
_diffrn_radiation_wavelength 0.71073
_diffrn_reflns_av_R_equivalents 0.0642
_diffrn_reflns_av_sigmaI/netI 0.0620
_diffrn_reflns_limit_h_max 14
_diffrn_reflns_limit_h_min -1
_diffrn_reflns_limit_k_max 15
_diffrn_reflns_limit_k_min -1
_diffrn_reflns_limit_l_max 16
_diffrn_reflns_limit_l_min -16
_diffrn_reflns_number 4606
_diffrn_reflns_theta_max 24.99
_diffrn_reflns_theta_min 2.18
_diffrn_standards_decay_% 4.78
_diffrn_standards_interval_count 98
_diffrn_standards_number 2
_exptl_absorpt_coefficient_mu 2.243
_exptl_absorpt_correction_T_max 1.0000
_exptl_absorpt_correction_T_min 0.3902
_exptl_absorpt_correction_type empirical
_exptl_crystal_colour pale_yellow
_exptl_crystal_density_diffrn 1.616
_exptl_crystal_description plate
_exptl_crystal_F_000 992
_exptl_crystal_size_max .02
_exptl_crystal_size_mid .04
_exptl_crystal_size_min .11
_refine_diff_density_max 0.785
_refine_diff_density_min -1.209
_refine_diff_density_rms 0.153
_refine_ls_extinction_coef 0.0031(9)
_refine_ls_extinction_expression Fc^*^=kFc[1+0.001xFc^2^\l^3^/sin(2\q)]^-1/4^
_refine_ls_extinction_method SHELXL
_refine_ls_goodness_of_fit_all 1.030
_refine_ls_goodness_of_fit_obs 1.094
_refine_ls_matrix_type full
_refine_ls_number_parameters 245
_refine_ls_number_reflns 3315
_refine_ls_number_restraints 0
_refine_ls_restrained_S_all 1.052
_refine_ls_restrained_S_obs 1.094
_refine_ls_R_factor_all 0.0984
_refine_ls_R_factor_obs 0.0673
_refine_ls_shift/esd_max 0.000
_refine_ls_shift/esd_mean 0.000
_refine_ls_structure_factor_coef Fsqd
_refine_ls_weighting_details 'w=1/[\s^2^(Fo^2^)+(0.1257P)^2^+0.0000P] where P=(Fo^2^+2Fc^2^)/3'
_refine_ls_weighting_scheme calc
_refine_ls_wR_factor_all 0.1942
_refine_ls_wR_factor_obs 0.1691
_reflns_number_observed 2595
_reflns_number_total 3637
_reflns_observed_criterion >2sigma(I)
_cod_data_source_file ic9711170_3.cif
_cod_data_source_block vjc157
_cod_depositor_comments
;
The following automatic conversions were performed:

'_refine_ls_weighting_scheme' value 'calc
w=1/[\s^2^(Fo^2^)+(0.1257P)^2^+0.0000P] where P=(Fo^2^+2Fc^2^)/3' was
changed to 'calc'. New tag '_refine_ls_weighting_details' was
created. The value of the new tag was set to
'w=1/[\s^2^(Fo^2^)+(0.1257P)^2^+0.0000P] where P=(Fo^2^+2Fc^2^)/3'.

Automatic conversion script
Id: cif_fix_values 3143 2015-03-26 13:38:13Z robertas 
;
_cod_database_code 4322683

loop_
_symmetry_equiv_pos_as_xyz
'x, y, z'
'-x+1/2, y+1/2, -z+1/2'
'-x, -y, -z'
'x-1/2, -y-1/2, z-1/2'

loop_
_atom_site_aniso_label
_atom_site_aniso_U_11
_atom_site_aniso_U_22
_atom_site_aniso_U_33
_atom_site_aniso_U_23
_atom_site_aniso_U_13
_atom_site_aniso_U_12
Mo1 0.0490(5) 0.0499(5) 0.0488(5) -0.0016(3) 0.0040(3) -0.0021(4)
As1 0.0430(5) 0.0364(4) 0.0369(4) -0.0014(3) 0.0052(3) -0.0016(4)
O1 0.067(4) 0.079(5) 0.080(5) -0.010(4) -0.016(4) -0.009(4)
O2 0.097(6) 0.060(4) 0.111(6) 0.024(4) 0.012(5) 0.006(4)
O3 0.082(5) 0.124(7) 0.109(7) -0.003(5) 0.049(5) -0.008(5)
O4 0.112(6) 0.066(4) 0.082(5) 0.005(4) 0.000(4) 0.031(5)
O5 0.099(6) 0.097(6) 0.062(4) -0.006(4) 0.031(4) 0.006(5)
C1 0.048(5) 0.049(5) 0.063(5) 0.002(4) 0.012(4) -0.002(4)
C2 0.056(5) 0.058(5) 0.052(5) 0.006(4) -0.001(4) -0.001(5)
C3 0.059(6) 0.057(5) 0.072(6) -0.003(5) 0.006(5) 0.001(5)
C4 0.061(6) 0.061(6) 0.048(5) -0.005(4) 0.003(4) 0.009(5)
C5 0.056(5) 0.046(5) 0.049(5) -0.004(4) 0.001(4) -0.003(4)
C6 0.064(6) 0.046(4) 0.046(5) 0.003(4) 0.002(4) 0.003(4)
C7 0.077(7) 0.047(5) 0.062(6) 0.004(4) -0.005(5) -0.016(5)
C8 0.153(13) 0.102(9) 0.068(7) 0.010(7) 0.035(8) -0.053(9)
C9 0.060(5) 0.040(4) 0.041(4) -0.001(3) 0.013(4) 0.004(4)
C10 0.128(10) 0.056(5) 0.046(5) -0.001(4) 0.026(6) -0.019(6)
C11 0.142(12) 0.065(6) 0.073(7) 0.010(6) 0.042(7) -0.017(7)
C12 0.131(11) 0.085(8) 0.052(6) 0.006(6) 0.042(6) -0.005(7)
C13 0.181(14) 0.077(7) 0.062(7) -0.016(6) 0.049(8) 0.014(9)
C14 0.121(10) 0.057(6) 0.057(6) -0.006(5) 0.034(6) 0.003(6)
C15 0.038(4) 0.044(4) 0.039(4) 0.008(3) 0.008(3) -0.001(4)
C16 0.066(6) 0.065(6) 0.072(6) -0.012(5) 0.008(5) 0.007(5)
C17 0.058(7) 0.090(8) 0.082(7) -0.003(6) -0.012(5) 0.001(6)
C18 0.041(5) 0.086(7) 0.072(6) 0.020(6) 0.010(5) 0.016(5)
C19 0.062(6) 0.068(6) 0.079(6) 0.000(5) 0.023(5) 0.010(5)
C20 0.051(5) 0.054(5) 0.050(5) -0.007(4) 0.004(4) 0.008(4)

loop_
_atom_site_label
_atom_site_type_symbol
_atom_site_fract_x
_atom_site_fract_y
_atom_site_fract_z
_atom_site_U_iso_or_equiv
_atom_site_thermal_displace_type
_atom_site_occupancy
_atom_site_calc_flag
_atom_site_refinement_flags
_atom_site_disorder_group
Mo1 Mo 0.21855(6) 0.87812(6) 0.36906(5) 0.0493(3) Uani 1 d . .
As1 As 0.06832(7) 0.79874(6) 0.24129(5) 0.0387(3) Uani 1 d . .
O1 O 0.3916(6) 0.9613(6) 0.5346(6) 0.076(2) Uani 1 d . .
O2 O 0.1508(7) 1.1048(6) 0.3086(6) 0.089(2) Uani 1 d . .
O3 O 0.3940(8) 0.8792(7) 0.2075(7) 0.103(3) Uani 1 d . .
O4 O 0.3049(7) 0.6556(6) 0.4233(6) 0.087(2) Uani 1 d . .
O5 O 0.0453(7) 0.8751(6) 0.5311(5) 0.084(2) Uani 1 d . .
C1 C 0.3319(8) 0.9316(7) 0.4728(7) 0.053(2) Uani 1 d . .
C2 C 0.1731(8) 1.0231(7) 0.3284(6) 0.056(2) Uani 1 d . .
C3 C 0.3315(8) 0.8797(7) 0.2661(8) 0.063(2) Uani 1 d . .
C4 C 0.2720(8) 0.7335(8) 0.4052(6) 0.057(2) Uani 1 d . .
C5 C 0.1062(8) 0.8754(6) 0.4724(7) 0.051(2) Uani 1 d . .
C6 C 0.0408(8) 0.6518(6) 0.2622(6) 0.052(2) Uani 1 d . .
H6A H -0.0159(8) 0.6270(6) 0.2116(6) 0.063 Uiso 1 calc R .
H6B H 0.1102(8) 0.6135(6) 0.2568(6) 0.063 Uiso 1 calc R .
C7 C 0.0023(9) 0.6360(7) 0.3588(7) 0.063(3) Uani 1 d . .
C8 C -0.0339(13) 0.6278(10) 0.4375(9) 0.106(5) Uani 1 d . .
H8A H -0.0623(13) 0.6213(10) 0.4992(9) 0.128 Uiso 1 calc R .
C9 C 0.0982(8) 0.8042(6) 0.1019(6) 0.046(2) Uani 1 d . .
C10 C 0.1120(10) 0.9000(7) 0.0626(7) 0.076(3) Uani 1 d . .
H10A H 0.1055(10) 0.9582(7) 0.1016(7) 0.091 Uiso 1 calc R .
C11 C 0.1360(12) 0.9099(9) -0.0372(8) 0.091(4) Uani 1 d . .
H11A H 0.1471(12) 0.9747(9) -0.0640(8) 0.110 Uiso 1 calc R .
C12 C 0.1427(11) 0.8260(9) -0.0930(8) 0.087(4) Uani 1 d . .
H12A H 0.1567(11) 0.8329(9) -0.1594(8) 0.105 Uiso 1 calc R .
C13 C 0.1292(14) 0.7287(9) -0.0540(8) 0.105(5) Uani 1 d . .
H13A H 0.1368(14) 0.6705(9) -0.0928(8) 0.126 Uiso 1 calc R .
C14 C 0.1042(10) 0.7196(7) 0.0442(7) 0.077(3) Uani 1 d . .
H14A H 0.0915(10) 0.6550(7) 0.0705(7) 0.093 Uiso 1 calc R .
C15 C -0.0871(6) 0.8497(6) 0.2348(5) 0.040(2) Uani 1 d . .
C16 C -0.1710(9) 0.8012(7) 0.1745(8) 0.068(3) Uani 1 d . .
H16A H -0.1542(9) 0.7438(7) 0.1376(8) 0.081 Uiso 1 calc R .
C17 C -0.2814(9) 0.8393(9) 0.1696(8) 0.078(3) Uani 1 d . .
H17A H -0.3385(9) 0.8053(9) 0.1308(8) 0.093 Uiso 1 calc R .
C18 C -0.3066(8) 0.9231(8) 0.2192(7) 0.066(3) Uani 1 d . .
H18A H -0.3805(8) 0.9480(8) 0.2141(7) 0.079 Uiso 1 calc R .
C19 C -0.2223(8) 0.9735(8) 0.2788(8) 0.069(3) Uani 1 d . .
H19A H -0.2386(8) 1.0325(8) 0.3137(8) 0.082 Uiso 1 calc R .
C20 C -0.1138(7) 0.9340(6) 0.2848(6) 0.052(2) Uani 1 d . .
H20A H -0.0572(7) 0.9671(6) 0.3250(6) 0.062 Uiso 1 calc R .

loop_
_atom_type_symbol
_atom_type_description
_atom_type_scat_dispersion_real
_atom_type_scat_dispersion_imag
_atom_type_scat_source
C C 0.0033 0.0016 'International Tables Vol C Tables 4.2.6.8 and 6.1.1.4'
H H 0.0000 0.0000 'International Tables Vol C Tables 4.2.6.8 and 6.1.1.4'
O O 0.0106 0.0060 'International Tables Vol C Tables 4.2.6.8 and 6.1.1.4'
As As 0.0499 2.0058 'International Tables Vol C Tables 4.2.6.8 and 6.1.1.4'
Mo Mo -1.6832 0.6857 'International Tables Vol C Tables 4.2.6.8 and 6.1.1.4'

loop_
_geom_angle_atom_site_label_1
_geom_angle_atom_site_label_2
_geom_angle_atom_site_label_3
_geom_angle
_geom_angle_site_symmetry_1
_geom_angle_site_symmetry_3
_geom_angle_publ_flag
C1 Mo1 C5 88.0(3) . . ?
C1 Mo1 C3 92.0(4) . . ?
C5 Mo1 C3 179.5(4) . . ?
C1 Mo1 C2 90.6(4) . . ?
C5 Mo1 C2 91.6(3) . . ?
C3 Mo1 C2 88.9(4) . . ?
C1 Mo1 C4 88.8(4) . . ?
C5 Mo1 C4 91.6(3) . . ?
C3 Mo1 C4 87.9(4) . . ?
C2 Mo1 C4 176.7(4) . . ?
C1 Mo1 As1 176.3(2) . . ?
C5 Mo1 As1 89.8(2) . . ?
C3 Mo1 As1 90.2(3) . . ?
C2 Mo1 As1 92.3(3) . . ?
C4 Mo1 As1 88.4(3) . . ?
C9 As1 C15 101.4(3) . . ?
C9 As1 C6 102.8(3) . . ?
C15 As1 C6 99.7(4) . . ?
C9 As1 Mo1 117.2(3) . . ?
C15 As1 Mo1 119.0(2) . . ?
C6 As1 Mo1 114.0(3) . . ?
O1 C1 Mo1 176.4(8) . . ?
O2 C2 Mo1 177.4(8) . . ?
O3 C3 Mo1 178.9(9) . . ?
O4 C4 Mo1 177.3(9) . . ?
O5 C5 Mo1 178.6(8) . . ?
C7 C6 As1 110.0(6) . . ?
C8 C7 C6 176.0(12) . . ?
C14 C9 C10 120.1(8) . . ?
C14 C9 As1 123.3(6) . . ?
C10 C9 As1 116.5(6) . . ?
C9 C10 C11 119.8(9) . . ?
C12 C11 C10 119.6(10) . . ?
C11 C12 C13 121.2(9) . . ?
C12 C13 C14 118.9(9) . . ?
C9 C14 C13 120.4(9) . . ?
C20 C15 C16 118.7(8) . . ?
C20 C15 As1 121.4(6) . . ?
C16 C15 As1 119.9(6) . . ?
C15 C16 C17 119.3(9) . . ?
C18 C17 C16 121.4(10) . . ?
C17 C18 C19 119.8(9) . . ?
C20 C19 C18 118.4(9) . . ?
C15 C20 C19 122.4(9) . . ?

loop_
_geom_bond_atom_site_label_1
_geom_bond_atom_site_label_2
_geom_bond_distance
_geom_bond_site_symmetry_2
_geom_bond_publ_flag
Mo1 C1 1.977(10) . ?
Mo1 C5 2.014(9) . ?
Mo1 C3 2.015(10) . ?
Mo1 C2 2.024(10) . ?
Mo1 C4 2.030(10) . ?
Mo1 As1 2.5799(11) . ?
As1 C9 1.949(7) . ?
As1 C15 1.951(8) . ?
As1 C6 1.963(8) . ?
O1 C1 1.114(11) . ?
O2 C2 1.120(10) . ?
O3 C3 1.132(11) . ?
O4 C4 1.105(11) . ?
O5 C5 1.119(10) . ?
C6 C7 1.435(12) . ?
C7 C8 1.186(14) . ?
C9 C14 1.353(11) . ?
C9 C10 1.369(11) . ?
C10 C11 1.408(13) . ?
C11 C12 1.33(2) . ?
C12 C13 1.39(2) . ?
C13 C14 1.391(13) . ?
C15 C20 1.342(11) . ?
C15 C16 1.379(13) . ?
C16 C17 1.395(14) . ?
C17 C18 1.327(15) . ?
C18 C19 1.389(15) . ?
C19 C20 1.379(12) . ?
